data_7032351
loop_
_publ_author_name
'Peuntinger, Katrin'
'Pilz, T. David'
'Staehle, Robert'
'Schaub, Markus'
'Kaufhold, Simon'
'Petermann, Lydia'
'Wunderlin, Markus'
'G\"orls, Helmar'
'Heinemann, Frank W.'
'Li, Jing'
'Drewello, Thomas'
'Vos, Johannes G.'
'Guldi, Dirk M.'
'Rau, Sven'

_publ_section_title
;
 Carbene based photochemical molecular assemblies for solar driven
 hydrogen generation.
;
_journal_issue 36
_journal_name_full 'Dalton transactions (Cambridge, England : 2003)'
_journal_page_first 13683
_journal_page_last 13695
_journal_paper_doi 10.1039/c4dt01546k
_journal_volume 43
_journal_year 2014
_chemical_formula_moiety 'C27 H21 N4, Br, 2(H2 O)'
_chemical_formula_sum 'C27 H25 Br N4 O2'
_chemical_formula_weight 517.42
_space_group_IT_number 2
_symmetry_cell_setting triclinic
_symmetry_space_group_name_Hall '-P 1'
_symmetry_space_group_name_H-M 'P -1'
_atom_sites_solution_hydrogens geom
_atom_sites_solution_primary direct
_atom_sites_solution_secondary difmap
_audit_creation_method SHELXL-97
_cell_angle_alpha 65.191(2)
_cell_angle_beta 74.784(3)
_cell_angle_gamma 72.977(3)
_cell_formula_units_Z 4
_cell_length_a 13.9804(8)
_cell_length_b 14.0396(6)
_cell_length_c 14.3866(9)
_cell_measurement_reflns_used 16704
_cell_measurement_temperature 133(2)
_cell_measurement_theta_max 27.45
_cell_measurement_theta_min 2.47
_cell_volume 2419.0(2)
_computing_cell_refinement DENZO
_computing_data_collection COLLECT
_computing_data_reduction DENZO
_computing_molecular_graphics SHELXTL/PC
_computing_publication_material SHELXL-97
_computing_structure_refinement 'SHELXL-97 (Sheldrick, 1997)'
_computing_structure_solution 'SHELXS-97 (Sheldrick, 1990)'
_diffrn_ambient_temperature 133(2)
_diffrn_measured_fraction_theta_full 0.982
_diffrn_measured_fraction_theta_max 0.982
_diffrn_measurement_device_type KappaCCD
_diffrn_measurement_method 'phi- + omega-scan'
_diffrn_radiation_monochromator graphite
_diffrn_radiation_source 'fine-focus sealed tube'
_diffrn_radiation_type MoK\a
_diffrn_radiation_wavelength 0.71073
_diffrn_reflns_av_R_equivalents 0.0682
_diffrn_reflns_av_sigmaI/netI 0.1301
_diffrn_reflns_limit_h_max 18
_diffrn_reflns_limit_h_min -15
_diffrn_reflns_limit_k_max 15
_diffrn_reflns_limit_k_min -18
_diffrn_reflns_limit_l_max 18
_diffrn_reflns_limit_l_min -16
_diffrn_reflns_number 16704
_diffrn_reflns_theta_full 27.45
_diffrn_reflns_theta_max 27.45
_diffrn_reflns_theta_min 2.47
_exptl_absorpt_coefficient_mu 1.731
_exptl_absorpt_correction_type none
_exptl_crystal_colour colourless
_exptl_crystal_density_diffrn 1.421
_exptl_crystal_density_method 'not measured'
_exptl_crystal_description prism
_exptl_crystal_F_000 1064
_exptl_crystal_size_max 0.05
_exptl_crystal_size_mid 0.04
_exptl_crystal_size_min 0.04
_refine_diff_density_max 1.458
_refine_diff_density_min -1.055
_refine_diff_density_rms 0.190
_refine_ls_extinction_method none
_refine_ls_goodness_of_fit_ref 1.026
_refine_ls_hydrogen_treatment constr
_refine_ls_matrix_type full
_refine_ls_number_parameters 612
_refine_ls_number_reflns 10849
_refine_ls_number_restraints 0
_refine_ls_restrained_S_all 1.026
_refine_ls_R_factor_all 0.1632
_refine_ls_R_factor_gt 0.0919
_refine_ls_shift/su_max 0.003
_refine_ls_shift/su_mean 0.000
_refine_ls_structure_factor_coef Fsqd
_refine_ls_weighting_details 'calc w=1/[\s^2^(Fo^2^)+(0.1675P)^2^+0.0000P] where P=(Fo^2^+2Fc^2^)/3'
_refine_ls_weighting_scheme calc
_refine_ls_wR_factor_gt 0.2356
_refine_ls_wR_factor_ref 0.2818
_reflns_number_gt 6120
_reflns_number_total 10849
_reflns_threshold_expression >2sigma(I)
_cod_duplicate_entry 7031799
_cod_data_source_file c4dt01546k2.cif
_cod_data_source_block FO3958
_cod_database_code 7032351

loop_
_symmetry_equiv_pos_as_xyz
'x, y, z'
'-x, -y, -z'

loop_
_atom_site_label
_atom_site_type_symbol
_atom_site_fract_x
_atom_site_fract_y
_atom_site_fract_z
_atom_site_U_iso_or_equiv
_atom_site_adp_type
_atom_site_occupancy
_atom_site_symmetry_multiplicity
_atom_site_calc_flag
_atom_site_refinement_flags
_atom_site_disorder_assembly
_atom_site_disorder_group
Br1 Br -0.36055(5) 0.62605(5) 0.47852(6) 0.0323(2) Uani 1 1 d . . .
Br2 Br -0.37225(6) 0.11286(5) 0.51675(6) 0.0361(2) Uani 1 1 d . . .
N1A N -0.0604(4) 0.0999(4) 0.5559(5) 0.0310(13) Uani 1 1 d . . .
N2A N -0.0257(5) 0.0267(4) 0.7488(5) 0.0324(13) Uani 1 1 d . . .
N3A N 0.2950(4) 0.1533(4) 0.4410(4) 0.0263(12) Uani 1 1 d . . .
N4A N 0.3177(5) 0.1099(4) 0.5988(5) 0.0311(14) Uani 1 1 d . . .
C1A C -0.0785(5) 0.1321(5) 0.4610(6) 0.0323(16) Uani 1 1 d . . .
H1AA H -0.1440 0.1326 0.4531 0.039 Uiso 1 1 calc R . .
C2A C -0.0082(5) 0.1657(5) 0.3709(6) 0.0328(16) Uani 1 1 d . . .
H2AA H -0.0253 0.1870 0.3043 0.039 Uiso 1 1 calc R . .
C3A C 0.0864(5) 0.1671(5) 0.3816(6) 0.0281(15) Uani 1 1 d . . .
H3AA H 0.1362 0.1896 0.3223 0.034 Uiso 1 1 calc R . .
C4A C 0.1083(5) 0.1347(4) 0.4824(5) 0.0260(14) Uani 1 1 d . . .
C5A C 0.2041(5) 0.1326(5) 0.5046(5) 0.0280(15) Uani 1 1 d . . .
C6A C 0.2175(5) 0.1029(5) 0.6065(5) 0.0268(14) Uani 1 1 d . . .
C7A C 0.1422(6) 0.0699(5) 0.6932(5) 0.0291(15) Uani 1 1 d . . .
C8A C 0.1509(6) 0.0375(5) 0.7991(6) 0.0364(17) Uani 1 1 d . . .
H8AA H 0.2090 0.0435 0.8169 0.044 Uiso 1 1 calc R . .
C9A C 0.0741(6) -0.0026(6) 0.8753(6) 0.0414(19) Uani 1 1 d . . .
H9AA H 0.0804 -0.0274 0.9463 0.050 Uiso 1 1 calc R . .
C10A C -0.0141(6) -0.0069(6) 0.8482(6) 0.0409(18) Uani 1 1 d . . .
H10A H -0.0667 -0.0343 0.9018 0.049 Uiso 1 1 calc R . .
C11A C 0.0498(5) 0.0647(5) 0.6730(6) 0.0292(15) Uani 1 1 d . . .
C12A C 0.0325(5) 0.1006(5) 0.5683(5) 0.0274(14) Uani 1 1 d . . .
C13A C 0.3616(6) 0.1385(5) 0.5008(6) 0.0311(16) Uani 1 1 d . . .
H13A H 0.4298 0.1472 0.4763 0.037 Uiso 1 1 calc R . .
C14A C 0.3255(5) 0.1718(5) 0.3296(5) 0.0304(15) Uani 1 1 d . . .
H14A H 0.2977 0.1236 0.3143 0.036 Uiso 1 1 calc R . .
H14B H 0.4004 0.1518 0.3145 0.036 Uiso 1 1 calc R . .
C15A C 0.2912(5) 0.2858(5) 0.2578(5) 0.0280(14) Uani 1 1 d . . .
C16A C 0.3070(5) 0.3732(5) 0.2727(6) 0.0317(15) Uani 1 1 d . . .
H16A H 0.3365 0.3611 0.3302 0.038 Uiso 1 1 calc R . .
C17A C 0.2792(6) 0.4766(6) 0.2027(6) 0.0354(17) Uani 1 1 d . . .
H17A H 0.2906 0.5353 0.2120 0.043 Uiso 1 1 calc R . .
C18A C 0.2349(5) 0.4957(5) 0.1192(5) 0.0335(16) Uani 1 1 d . . .
H18A H 0.2140 0.5672 0.0733 0.040 Uiso 1 1 calc R . .
C19A C 0.2212(6) 0.4110(6) 0.1030(6) 0.0396(18) Uani 1 1 d . . .
H19A H 0.1940 0.4241 0.0438 0.048 Uiso 1 1 calc R . .
C20A C 0.2474(5) 0.3058(5) 0.1731(5) 0.0307(15) Uani 1 1 d . . .
H20A H 0.2352 0.2480 0.1630 0.037 Uiso 1 1 calc R . .
C21A C 0.3716(6) 0.0928(5) 0.6829(6) 0.0336(16) Uani 1 1 d . A .
H21A H 0.3284 0.1348 0.7250 0.040 Uiso 1 1 calc R . .
H21B H 0.4347 0.1207 0.6511 0.040 Uiso 1 1 calc R . .
C22A C 0.3983(6) -0.0231(6) 0.7536(6) 0.0350(17) Uani 1 1 d . . .
C23A C 0.3947(6) -0.1069(5) 0.7333(6) 0.0364(17) Uani 1 1 d . A .
H23A H 0.3735 -0.0944 0.6709 0.044 Uiso 1 1 calc R . .
C24A C 0.4217(6) -0.2129(6) 0.8029(7) 0.047(2) Uani 1 1 d . . .
H24A H 0.4177 -0.2712 0.7879 0.056 Uiso 1 1 calc R A .
C25A C 0.4537(9) -0.2319(7) 0.8919(7) 0.066(3) Uani 1 1 d . A .
H25A H 0.4539 -0.2985 0.9490 0.079 Uiso 0.62(2) 1 calc PR A 1
H25C H 0.4966 -0.2978 0.9260 0.079 Uiso 0.38(2) 1 calc PR A 2
C26A C 0.4881(15) -0.1435(12) 0.8948(14) 0.061(5) Uiso 0.62(2) 1 d P A 1
H26A H 0.5304 -0.1575 0.9431 0.073 Uiso 0.62(2) 1 calc PR A 1
C27A C 0.4583(12) -0.0399(11) 0.8266(11) 0.047(4) Uiso 0.62(2) 1 d P A 1
H27A H 0.4777 0.0185 0.8286 0.056 Uiso 0.62(2) 1 calc PR A 1
C26C C 0.422(2) -0.1545(18) 0.928(2) 0.053(7) Uiso 0.38(2) 1 d P A 2
H26C H 0.4180 -0.1703 1.0000 0.064 Uiso 0.38(2) 1 calc PR A 2
C27C C 0.3948(17) -0.0471(15) 0.8591(16) 0.035(5) Uiso 0.38(2) 1 d P A 2
H27C H 0.3738 0.0094 0.8848 0.042 Uiso 0.38(2) 1 calc PR A 2
N1B N -0.0566(5) 0.2822(4) 0.7501(5) 0.0312(13) Uani 1 1 d . . .
N2B N 0.0413(4) 0.3559(4) 0.5566(5) 0.0279(13) Uani 1 1 d . . .
N3B N -0.3504(4) 0.3167(4) 0.5941(4) 0.0263(12) Uani 1 1 d . . .
N4B N -0.2750(4) 0.3925(4) 0.4363(4) 0.0243(12) Uani 1 1 d . . .
C1B C -0.1024(6) 0.2414(5) 0.8475(6) 0.0355(17) Uani 1 1 d . . .
H1BA H -0.0680 0.2283 0.9019 0.043 Uiso 1 1 calc R . .
C2B C -0.2002(6) 0.2164(5) 0.8748(6) 0.0366(17) Uani 1 1 d . . .
H2BA H -0.2294 0.1861 0.9454 0.044 Uiso 1 1 calc R . .
C3B C -0.2513(6) 0.2370(5) 0.7964(6) 0.0326(16) Uani 1 1 d . . .
H3BA H -0.3160 0.2198 0.8124 0.039 Uiso 1 1 calc R . .
C4B C -0.2073(5) 0.2835(5) 0.6927(5) 0.0264(14) Uani 1 1 d . . .
C5B C -0.2531(5) 0.3173(5) 0.6026(5) 0.0263(14) Uani 1 1 d . . .
C6B C -0.2055(5) 0.3636(5) 0.5020(5) 0.0249(14) Uani 1 1 d . . .
C7B C -0.1029(5) 0.3803(4) 0.4804(5) 0.0225(13) Uani 1 1 d . . .
C8B C -0.0476(5) 0.4238(5) 0.3806(6) 0.0302(15) Uani 1 1 d . . .
H8BA H -0.0772 0.4474 0.3202 0.036 Uiso 1 1 calc R . .
C9B C 0.0496(5) 0.4310(5) 0.3731(6) 0.0311(16) Uani 1 1 d . . .
H9BA H 0.0885 0.4595 0.3067 0.037 Uiso 1 1 calc R . .
C10B C 0.0913(5) 0.3979(5) 0.4599(6) 0.0312(16) Uani 1 1 d . . .
H10B H 0.1589 0.4047 0.4519 0.037 Uiso 1 1 calc R . .
C11B C -0.0556(5) 0.3476(5) 0.5669(5) 0.0262(14) Uani 1 1 d . . .
C12B C -0.1081(5) 0.3038(5) 0.6724(5) 0.0272(14) Uani 1 1 d . . .
C13B C -0.3595(5) 0.3623(5) 0.4941(5) 0.0259(14) Uani 1 1 d . . .
H13B H -0.4187 0.3718 0.4678 0.031 Uiso 1 1 calc R . .
C14B C -0.4316(5) 0.2710(5) 0.6749(5) 0.0281(14) Uani 1 1 d . . .
H14C H -0.4027 0.1968 0.7186 0.034 Uiso 1 1 calc R . .
H14D H -0.4830 0.2672 0.6413 0.034 Uiso 1 1 calc R . .
C15B C -0.4832(5) 0.3348(5) 0.7439(5) 0.0273(14) Uani 1 1 d . . .
C16B C -0.5563(6) 0.2919(6) 0.8276(6) 0.0409(18) Uani 1 1 d . . .
H16B H -0.5709 0.2255 0.8392 0.049 Uiso 1 1 calc R . .
C17B C -0.6077(7) 0.3466(6) 0.8939(6) 0.047(2) Uani 1 1 d . . .
H17B H -0.6578 0.3179 0.9502 0.056 Uiso 1 1 calc R . .
C18B C -0.5852(6) 0.4431(6) 0.8773(6) 0.0384(18) Uani 1 1 d . . .
H18B H -0.6181 0.4793 0.9237 0.046 Uiso 1 1 calc R . .
C19B C -0.5168(6) 0.4852(6) 0.7953(6) 0.0387(18) Uani 1 1 d . . .
H19B H -0.5033 0.5521 0.7837 0.046 Uiso 1 1 calc R . .
C20B C -0.4647(5) 0.4328(5) 0.7261(6) 0.0326(16) Uani 1 1 d . . .
H20B H -0.4175 0.4645 0.6679 0.039 Uiso 1 1 calc R . .
C21B C -0.2671(6) 0.4578(5) 0.3244(5) 0.0299(15) Uani 1 1 d . . .
H21C H -0.2323 0.5160 0.3091 0.036 Uiso 1 1 calc R . .
H21D H -0.3364 0.4917 0.3074 0.036 Uiso 1 1 calc R . .
C22B C -0.2106(5) 0.3961(5) 0.2539(5) 0.0283(14) Uani 1 1 d . . .
C23B C -0.1390(5) 0.4380(6) 0.1700(5) 0.0315(15) Uani 1 1 d . . .
H23B H -0.1226 0.5036 0.1581 0.038 Uiso 1 1 calc R . .
C24B C -0.0910(6) 0.3830(6) 0.1028(6) 0.0359(17) Uani 1 1 d . . .
H24B H -0.0430 0.4128 0.0445 0.043 Uiso 1 1 calc R . .
C25B C -0.1116(6) 0.2890(6) 0.1193(6) 0.0373(17) Uani 1 1 d . . .
H25B H -0.0767 0.2514 0.0745 0.045 Uiso 1 1 calc R . .
C26B C -0.1858(6) 0.2464(6) 0.2041(6) 0.0343(16) Uani 1 1 d . . .
H26B H -0.2020 0.1810 0.2149 0.041 Uiso 1 1 calc R . .
C27B C -0.2342(5) 0.2990(5) 0.2704(6) 0.0302(15) Uani 1 1 d . . .
H27B H -0.2835 0.2699 0.3274 0.036 Uiso 1 1 calc R . .
O1W O 0.1666(4) 0.3040(4) 0.7083(5) 0.0552(16) Uani 1 1 d . . .
O2W O 0.1003(8) 0.2934(8) -0.0821(7) 0.023(3) Uiso 0.56(3) 1 d P B 1
O2WA O 0.1382(12) 0.2493(13) -0.0597(10) 0.035(4) Uiso 0.44(3) 1 d P B 2
O3W O -0.2365(5) 0.0349(5) 0.7033(6) 0.0625(18) Uani 1 1 d . . .
O4W O -0.3265(12) -0.0204(12) 0.9212(12) 0.118(6) Uiso 0.74(2) 1 d P C 1
O4WA O -0.263(2) -0.092(2) 0.9134(19) 0.057(9) Uiso 0.26(2) 1 d P C 2

loop_
_atom_site_aniso_label
_atom_site_aniso_U_11
_atom_site_aniso_U_22
_atom_site_aniso_U_33
_atom_site_aniso_U_23
_atom_site_aniso_U_13
_atom_site_aniso_U_12
Br1 0.0302(4) 0.0285(4) 0.0380(5) -0.0127(3) -0.0036(3) -0.0072(3)
Br2 0.0321(4) 0.0322(4) 0.0461(5) -0.0188(3) -0.0017(3) -0.0074(3)
N1A 0.030(3) 0.027(3) 0.038(4) -0.015(3) -0.007(3) -0.003(2)
N2A 0.032(3) 0.033(3) 0.029(3) -0.011(2) 0.004(3) -0.009(3)
N3A 0.024(3) 0.024(3) 0.029(3) -0.006(2) -0.004(2) -0.008(2)
N4A 0.032(3) 0.023(3) 0.042(4) -0.010(2) -0.016(3) -0.005(2)
C1A 0.025(4) 0.022(3) 0.052(5) -0.017(3) -0.010(3) 0.001(3)
C2A 0.029(4) 0.033(3) 0.037(4) -0.012(3) -0.011(3) -0.004(3)
C3A 0.022(3) 0.028(3) 0.035(4) -0.012(3) -0.003(3) -0.008(3)
C4A 0.038(4) 0.016(3) 0.024(4) -0.008(2) -0.008(3) -0.001(3)
C5A 0.028(4) 0.022(3) 0.033(4) -0.011(3) -0.006(3) -0.003(3)
C6A 0.026(4) 0.022(3) 0.036(4) -0.012(3) -0.008(3) -0.005(3)
C7A 0.037(4) 0.020(3) 0.029(4) -0.009(3) -0.006(3) -0.003(3)
C8A 0.045(5) 0.032(4) 0.032(4) -0.014(3) -0.004(4) -0.007(3)
C9A 0.053(5) 0.036(4) 0.029(4) -0.011(3) -0.006(4) -0.002(3)
C10A 0.047(5) 0.034(4) 0.040(5) -0.014(3) 0.003(4) -0.014(3)
C11A 0.028(4) 0.024(3) 0.036(4) -0.015(3) -0.002(3) -0.003(3)
C12A 0.026(4) 0.027(3) 0.030(4) -0.015(3) 0.001(3) -0.004(3)
C13A 0.032(4) 0.022(3) 0.034(4) -0.007(3) -0.005(3) -0.004(3)
C14A 0.027(4) 0.029(3) 0.028(4) -0.009(3) 0.001(3) -0.002(3)
C15A 0.017(3) 0.032(3) 0.028(4) -0.009(3) 0.003(3) -0.005(3)
C16A 0.027(4) 0.035(4) 0.030(4) -0.012(3) -0.001(3) -0.004(3)
C17A 0.034(4) 0.035(4) 0.034(4) -0.015(3) 0.010(3) -0.014(3)
C18A 0.033(4) 0.029(3) 0.026(4) -0.004(3) 0.007(3) -0.007(3)
C19A 0.031(4) 0.051(4) 0.025(4) -0.009(3) -0.006(3) 0.002(3)
C20A 0.030(4) 0.033(3) 0.024(4) -0.010(3) 0.001(3) -0.005(3)
C21A 0.035(4) 0.033(3) 0.039(4) -0.015(3) -0.016(3) -0.004(3)
C22A 0.038(4) 0.035(4) 0.031(4) -0.011(3) -0.013(3) -0.001(3)
C23A 0.035(4) 0.034(4) 0.037(4) -0.004(3) -0.013(3) -0.011(3)
C24A 0.040(5) 0.027(4) 0.072(6) -0.013(4) -0.024(4) 0.000(3)
C25A 0.087(8) 0.046(5) 0.037(5) 0.009(4) -0.016(5) -0.007(5)
N1B 0.035(4) 0.031(3) 0.028(3) -0.010(2) -0.005(3) -0.009(3)
N2B 0.026(3) 0.023(3) 0.037(4) -0.014(2) -0.003(3) -0.007(2)
N3B 0.020(3) 0.029(3) 0.029(3) -0.015(2) 0.007(2) -0.008(2)
N4B 0.022(3) 0.027(3) 0.024(3) -0.010(2) 0.001(2) -0.010(2)
C1B 0.040(4) 0.037(4) 0.031(4) -0.013(3) -0.001(3) -0.012(3)
C2B 0.037(4) 0.034(4) 0.030(4) -0.006(3) -0.001(3) -0.008(3)
C3B 0.035(4) 0.025(3) 0.035(4) -0.010(3) -0.003(3) -0.007(3)
C4B 0.026(4) 0.023(3) 0.026(4) -0.008(3) -0.001(3) -0.004(3)
C5B 0.021(3) 0.021(3) 0.038(4) -0.013(3) -0.003(3) -0.002(2)
C6B 0.025(3) 0.017(3) 0.028(4) -0.008(2) 0.005(3) -0.006(2)
C7B 0.021(3) 0.016(3) 0.028(4) -0.009(2) -0.004(3) 0.001(2)
C8B 0.032(4) 0.022(3) 0.036(4) -0.010(3) -0.006(3) -0.005(3)
C9B 0.027(4) 0.035(4) 0.032(4) -0.016(3) 0.009(3) -0.016(3)
C10B 0.025(4) 0.030(3) 0.044(5) -0.017(3) -0.007(3) -0.008(3)
C11B 0.023(3) 0.023(3) 0.033(4) -0.012(3) -0.002(3) -0.005(3)
C12B 0.023(3) 0.024(3) 0.033(4) -0.011(3) -0.004(3) -0.003(3)
C13B 0.019(3) 0.030(3) 0.027(4) -0.014(3) 0.001(3) -0.002(3)
C14B 0.027(4) 0.030(3) 0.029(4) -0.011(3) -0.001(3) -0.011(3)
C15B 0.024(4) 0.029(3) 0.027(4) -0.012(3) -0.001(3) -0.004(3)
C16B 0.045(5) 0.036(4) 0.032(4) -0.010(3) 0.009(4) -0.012(3)
C17B 0.054(5) 0.038(4) 0.027(4) -0.007(3) 0.019(4) -0.009(4)
C18B 0.028(4) 0.049(4) 0.038(5) -0.024(4) -0.004(3) 0.002(3)
C19B 0.035(4) 0.037(4) 0.047(5) -0.023(3) -0.005(4) -0.003(3)
C20B 0.026(4) 0.035(4) 0.035(4) -0.018(3) 0.006(3) -0.008(3)
C21B 0.028(4) 0.031(3) 0.030(4) -0.012(3) -0.006(3) -0.003(3)
C22B 0.023(4) 0.031(3) 0.030(4) -0.014(3) -0.006(3) 0.001(3)
C23B 0.030(4) 0.035(3) 0.027(4) -0.012(3) 0.001(3) -0.008(3)
C24B 0.034(4) 0.040(4) 0.022(4) -0.005(3) 0.000(3) -0.005(3)
C25B 0.036(4) 0.045(4) 0.028(4) -0.017(3) -0.006(3) 0.002(3)
C26B 0.037(4) 0.037(4) 0.035(4) -0.018(3) -0.014(3) -0.002(3)
C27B 0.023(4) 0.038(4) 0.030(4) -0.013(3) -0.010(3) -0.002(3)
O1W 0.036(3) 0.048(3) 0.074(5) -0.018(3) -0.006(3) -0.008(3)
O3W 0.048(4) 0.073(4) 0.071(5) -0.029(4) -0.004(3) -0.020(3)

loop_
_atom_type_symbol
_atom_type_description
_atom_type_scat_dispersion_real
_atom_type_scat_dispersion_imag
_atom_type_scat_source
C C 0.0033 0.0016 'International Tables Vol C Tables 4.2.6.8 and 6.1.1.4'
H H 0.0000 0.0000 'International Tables Vol C Tables 4.2.6.8 and 6.1.1.4'
N N 0.0061 0.0033 'International Tables Vol C Tables 4.2.6.8 and 6.1.1.4'
Br Br -0.2901 2.4595 'International Tables Vol C Tables 4.2.6.8 and 6.1.1.4'
O O 0.0106 0.0060 'International Tables Vol C Tables 4.2.6.8 and 6.1.1.4'

loop_
_geom_angle_atom_site_label_1
_geom_angle_atom_site_label_2
_geom_angle_atom_site_label_3
_geom_angle
C1A N1A C12A 118.2(6)
C10A N2A C11A 118.8(7)
C13A N3A C5A 108.4(6)
C13A N3A C14A 122.1(6)
C5A N3A C14A 128.9(6)
C13A N4A C6A 109.8(6)
C13A N4A C21A 121.6(6)
C6A N4A C21A 128.6(6)
N1A C1A C2A 124.7(7)
N1A C1A H1AA 117.6
C2A C1A H1AA 117.6
C3A C2A C1A 118.0(7)
C3A C2A H2AA 121.0
C1A C2A H2AA 121.0
C2A C3A C4A 118.9(7)
C2A C3A H3AA 120.5
C4A C3A H3AA 120.5
C12A C4A C3A 118.6(6)
C12A C4A C5A 116.9(6)
C3A C4A C5A 124.6(7)
N3A C5A C6A 107.5(6)
N3A C5A C4A 132.0(6)
C6A C5A C4A 120.5(6)
C5A C6A N4A 104.9(6)
C5A C6A C7A 123.3(6)
N4A C6A C7A 131.7(6)
C6A C7A C8A 126.4(7)
C6A C7A C11A 116.8(6)
C8A C7A C11A 116.7(7)
C9A C8A C7A 119.3(7)
C9A C8A H8AA 120.4
C7A C8A H8AA 120.4
C8A C9A C10A 120.0(7)
C8A C9A H9AA 120.0
C10A C9A H9AA 120.0
N2A C10A C9A 121.9(7)
N2A C10A H10A 119.1
C9A C10A H10A 119.1
N2A C11A C7A 123.2(6)
N2A C11A C12A 116.3(6)
C7A C11A C12A 120.5(6)
N1A C12A C4A 121.5(6)
N1A C12A C11A 116.7(6)
C4A C12A C11A 121.8(6)
N4A C13A N3A 109.4(6)
N4A C13A H13A 125.3
N3A C13A H13A 125.3
N3A C14A C15A 114.6(5)
N3A C14A H14A 108.6
C15A C14A H14A 108.6
N3A C14A H14B 108.6
C15A C14A H14B 108.6
H14A C14A H14B 107.6
C20A C15A C16A 119.1(6)
C20A C15A C14A 120.1(6)
C16A C15A C14A 120.7(6)
C17A C16A C15A 119.4(7)
C17A C16A H16A 120.3
C15A C16A H16A 120.3
C18A C17A C16A 121.0(7)
C18A C17A H17A 119.5
C16A C17A H17A 119.5
C19A C18A C17A 120.0(6)
C19A C18A H18A 120.0
C17A C18A H18A 120.0
C18A C19A C20A 120.4(7)
C18A C19A H19A 119.8
C20A C19A H19A 119.8
C15A C20A C19A 120.1(7)
C15A C20A H20A 119.9
C19A C20A H20A 119.9
N4A C21A C22A 113.8(5)
N4A C21A H21A 108.8
C22A C21A H21A 108.8
N4A C21A H21B 108.8
C22A C21A H21B 108.8
H21A C21A H21B 107.7
C23A C22A C27C 113.4(10)
C23A C22A C27A 119.1(8)
C27C C22A C27A 37.3(9)
C23A C22A C21A 124.6(6)
C27C C22A C21A 118.7(9)
C27A C22A C21A 113.4(8)
C22A C23A C24A 121.2(7)
C22A C23A H23A 119.4
C24A C23A H23A 119.4
C25A C24A C23A 119.9(8)
C25A C24A H24A 120.0
C23A C24A H24A 120.0
C26C C25A C24A 116.5(13)
C26C C25A C26A 39.0(12)
C24A C25A C26A 116.3(10)
C26C C25A H25A 108.3
C24A C25A H25A 121.8
C26A C25A H25A 121.8
C26C C25A H25C 121.8
C24A C25A H25C 121.8
C26A C25A H25C 108.5
H25A C25A H25C 36.9
C27A C26A C25A 119.4(14)
C27A C26A H26A 120.3
C25A C26A H26A 120.3
C26A C27A C22A 118.4(12)
C26A C27A H27A 120.8
C22A C27A H27A 120.8
C25A C26C C27C 119(2)
C25A C26C H26C 120.3
C27C C26C H26C 120.3
C22A C27C C26C 120.8(17)
C22A C27C H27C 119.6
C26C C27C H27C 119.6
C1B N1B C12B 117.7(6)
C10B N2B C11B 117.8(6)
C13B N3B C5B 108.1(6)
C13B N3B C14B 122.1(6)
C5B N3B C14B 129.7(6)
C13B N4B C6B 107.7(6)
C13B N4B C21B 123.0(6)
C6B N4B C21B 128.8(5)
N1B C1B C2B 123.7(7)
N1B C1B H1BA 118.2
C2B C1B H1BA 118.2
C3B C2B C1B 118.5(7)
C3B C2B H2BA 120.8
C1B C2B H2BA 120.8
C2B C3B C4B 119.6(7)
C2B C3B H3BA 120.2
C4B C3B H3BA 120.2
C3B C4B C12B 118.1(6)
C3B C4B C5B 126.7(6)
C12B C4B C5B 115.2(6)
C6B C5B N3B 105.8(6)
C6B C5B C4B 123.7(6)
N3B C5B C4B 130.5(6)
C5B C6B N4B 107.5(6)
C5B C6B C7B 121.5(6)
N4B C6B C7B 130.9(6)
C11B C7B C8B 118.5(6)
C11B C7B C6B 116.2(6)
C8B C7B C6B 125.3(6)
C9B C8B C7B 118.2(7)
C9B C8B H8BA 120.9
C7B C8B H8BA 120.9
C10B C9B C8B 120.6(7)
C10B C9B H9BA 119.7
C8B C9B H9BA 119.7
N2B C10B C9B 123.2(6)
N2B C10B H10B 118.4
C9B C10B H10B 118.4
N2B C11B C7B 121.8(6)
N2B C11B C12B 116.5(6)
C7B C11B C12B 121.8(6)
N1B C12B C4B 122.3(6)
N1B C12B C11B 116.2(6)
C4B C12B C11B 121.4(6)
N4B C13B N3B 110.9(6)
N4B C13B H13B 124.6
N3B C13B H13B 124.6
N3B C14B C15B 113.5(5)
N3B C14B H14C 108.9
C15B C14B H14C 108.9
N3B C14B H14D 108.9
C15B C14B H14D 108.9
H14C C14B H14D 107.7
C20B C15B C16B 119.4(6)
C20B C15B C14B 123.7(6)
C16B C15B C14B 116.9(6)
C17B C16B C15B 120.1(7)
C17B C16B H16B 119.9
C15B C16B H16B 119.9
C18B C17B C16B 119.7(7)
C18B C17B H17B 120.1
C16B C17B H17B 120.1
C19B C18B C17B 119.9(7)
C19B C18B H18B 120.1
C17B C18B H18B 120.1
C18B C19B C20B 121.8(7)
C18B C19B H19B 119.1
C20B C19B H19B 119.1
C15B C20B C19B 119.0(7)
C15B C20B H20B 120.5
C19B C20B H20B 120.5
N4B C21B C22B 114.8(5)
N4B C21B H21C 108.6
C22B C21B H21C 108.6
N4B C21B H21D 108.6
C22B C21B H21D 108.6
H21C C21B H21D 107.5
C23B C22B C27B 119.6(6)
C23B C22B C21B 120.1(6)
C27B C22B C21B 120.3(6)
C22B C23B C24B 119.6(6)
C22B C23B H23B 120.2
C24B C23B H23B 120.2
C25B C24B C23B 121.2(7)
C25B C24B H24B 119.4
C23B C24B H24B 119.4
C24B C25B C26B 119.5(7)
C24B C25B H25B 120.2
C26B C25B H25B 120.2
C27B C26B C25B 120.3(7)
C27B C26B H26B 119.8
C25B C26B H26B 119.8
C26B C27B C22B 119.8(7)
C26B C27B H27B 120.1
C22B C27B H27B 120.1

loop_
_geom_bond_atom_site_label_1
_geom_bond_atom_site_label_2
_geom_bond_distance
N1A C1A 1.314(10)
N1A C12A 1.361(9)
N2A C10A 1.344(10)
N2A C11A 1.350(9)
N3A C13A 1.345(9)
N3A C5A 1.386(9)
N3A C14A 1.475(9)
N4A C13A 1.319(9)
N4A C6A 1.405(9)
N4A C21A 1.491(9)
C1A C2A 1.399(11)
C1A H1AA 0.9500
C2A C3A 1.379(9)
C2A H2AA 0.9500
C3A C4A 1.414(9)
C3A H3AA 0.9500
C4A C12A 1.410(10)
C4A C5A 1.446(9)
C5A C6A 1.395(10)
C6A C7A 1.409(10)
C7A C8A 1.424(10)
C7A C11A 1.425(10)
C8A C9A 1.374(11)
C8A H8AA 0.9500
C9A C10A 1.411(11)
C9A H9AA 0.9500
C10A H10A 0.9500
C11A C12A 1.437(10)
C13A H13A 0.9500
C14A C15A 1.511(9)
C14A H14A 0.9900
C14A H14B 0.9900
C15A C20A 1.393(10)
C15A C16A 1.417(9)
C16A C17A 1.386(10)
C16A H16A 0.9500
C17A C18A 1.385(11)
C17A H17A 0.9500
C18A C19A 1.376(10)
C18A H18A 0.9500
C19A C20A 1.401(10)
C19A H19A 0.9500
C20A H20A 0.9500
C21A C22A 1.508(9)
C21A H21A 0.9900
C21A H21B 0.9900
C22A C23A 1.342(10)
C22A C27C 1.40(2)
C22A C27A 1.415(16)
C23A C24A 1.408(10)
C23A H23A 0.9500
C24A C25A 1.362(13)
C24A H24A 0.9500
C25A C26C 1.31(2)
C25A C26A 1.477(19)
C25A H25A 0.9500
C25A H25C 0.9500
C26A C27A 1.38(2)
C26A H26A 0.9500
C27A H27A 0.9500
C26C C27C 1.42(3)
C26C H26C 0.9500
C27C H27C 0.9500
N1B C1B 1.332(9)
N1B C12B 1.367(9)
N2B C10B 1.346(9)
N2B C11B 1.358(8)
N3B C13B 1.331(9)
N3B C5B 1.400(8)
N3B C14B 1.469(8)
N4B C13B 1.322(8)
N4B C6B 1.391(9)
N4B C21B 1.474(9)
C1B C2B 1.425(10)
C1B H1BA 0.9500
C2B C3B 1.376(10)
C2B H2BA 0.9500
C3B C4B 1.402(10)
C3B H3BA 0.9500
C4B C12B 1.428(9)
C4B C5B 1.434(9)
C5B C6B 1.385(9)
C6B C7B 1.454(9)
C7B C11B 1.405(9)
C7B C8B 1.410(10)
C8B C9B 1.365(10)
C8B H8BA 0.9500
C9B C10B 1.360(10)
C9B H9BA 0.9500
C10B H10B 0.9500
C11B C12B 1.454(10)
C13B H13B 0.9500
C14B C15B 1.517(9)
C14B H14C 0.9900
C14B H14D 0.9900
C15B C20B 1.379(9)
C15B C16B 1.400(10)
C16B C17B 1.397(11)
C16B H16B 0.9500
C17B C18B 1.388(11)
C17B H17B 0.9500
C18B C19B 1.346(11)
C18B H18B 0.9500
C19B C20B 1.408(10)
C19B H19B 0.9500
C20B H20B 0.9500
C21B C22B 1.523(9)
C21B H21C 0.9900
C21B H21D 0.9900
C22B C23B 1.385(10)
C22B C27B 1.404(9)
C23B C24B 1.401(10)
C23B H23B 0.9500
C24B C25B 1.343(10)
C24B H24B 0.9500
C25B C26B 1.417(11)
C25B H25B 0.9500
C26B C27B 1.369(10)
C26B H26B 0.9500
C27B H27B 0.9500
